data_7025474
loop_
_publ_author_name
'Neu, Rebecca C.'
'Ouyang, Eva Y.'
'Geier, Stephen J.'
'Zhao, Xiaoxi'
'Ramos, Alberto'
'Stephan, Douglas W.'

_publ_section_title
;
 Probing substituent effects on the activation of H(2) by phosphorus and
 boron frustrated Lewis pairs.
;
_journal_issue 18
_journal_name_full 'Dalton transactions (Cambridge, England : 2003)'
_journal_page_first 4285
_journal_page_last 4294
_journal_paper_doi 10.1039/c001133a
_journal_volume 39
_journal_year 2010
_chemical_formula_sum 'C26 H19 B F15 O P'
_chemical_formula_weight 674.19
_chemical_name_systematic
;
?
;
_space_group_IT_number 7
_symmetry_cell_setting monoclinic
_symmetry_space_group_name_Hall 'P -2yc'
_symmetry_space_group_name_H-M 'P 1 c 1'
_atom_sites_solution_hydrogens geom
_atom_sites_solution_primary direct
_atom_sites_solution_secondary difmap
_audit_creation_method SHELXL-97
_cell_angle_alpha 90.00
_cell_angle_beta 129.863(2)
_cell_angle_gamma 90.00
_cell_formula_units_Z 2
_cell_length_a 10.6660(5)
_cell_length_b 9.8862(4)
_cell_length_c 16.6408(6)
_cell_measurement_reflns_used 9919
_cell_measurement_temperature 150(2)
_cell_measurement_theta_max 30.79
_cell_measurement_theta_min 2.48
_cell_volume 1346.88(10)
_computing_cell_refinement 'Bruker SAINT'
_computing_data_collection 'Bruker APEX2'
_computing_data_reduction 'Bruker SAINT'
_computing_molecular_graphics 'Bruker SHELXTL'
_computing_publication_material 'Bruker SHELXTL'
_computing_structure_refinement 'SHELXL-97 (Sheldrick, 2008)'
_computing_structure_solution 'SHELXS-97 (Sheldrick, 2008)'
_diffrn_ambient_temperature 150(2)
_diffrn_measured_fraction_theta_full 0.843
_diffrn_measured_fraction_theta_max 0.887
_diffrn_measurement_device_type 'Bruker APEX-II CCD'
_diffrn_measurement_method '\f and \w scans'
_diffrn_radiation_monochromator graphite
_diffrn_radiation_source 'fine-focus sealed tube'
_diffrn_radiation_type MoK\a
_diffrn_radiation_wavelength 0.71073
_diffrn_reflns_av_R_equivalents 0.0343
_diffrn_reflns_av_sigmaI/netI 0.0774
_diffrn_reflns_limit_h_max 15
_diffrn_reflns_limit_h_min -15
_diffrn_reflns_limit_k_max 14
_diffrn_reflns_limit_k_min -14
_diffrn_reflns_limit_l_max 23
_diffrn_reflns_limit_l_min -24
_diffrn_reflns_number 13084
_diffrn_reflns_theta_full 25.00
_diffrn_reflns_theta_max 31.27
_diffrn_reflns_theta_min 2.06
_exptl_absorpt_coefficient_mu 0.228
_exptl_absorpt_correction_T_max 0.7462
_exptl_absorpt_correction_T_min 0.6269
_exptl_absorpt_correction_type multi-scan
_exptl_crystal_colour colourless
_exptl_crystal_density_diffrn 1.662
_exptl_crystal_density_method 'not measured'
_exptl_crystal_description plate
_exptl_crystal_F_000 676
_exptl_crystal_size_max 0.40
_exptl_crystal_size_mid 0.30
_exptl_crystal_size_min 0.10
_refine_diff_density_max 0.248
_refine_diff_density_min -0.212
_refine_diff_density_rms 0.040
_refine_ls_abs_structure_details 'Flack H D (1983), Acta Cryst. A39, 876-881'
_refine_ls_abs_structure_Flack -0.14(6)
_refine_ls_extinction_method none
_refine_ls_goodness_of_fit_ref 0.791
_refine_ls_hydrogen_treatment fixed
_refine_ls_matrix_type full
_refine_ls_number_parameters 407
_refine_ls_number_reflns 5947
_refine_ls_number_restraints 2
_refine_ls_restrained_S_all 0.790
_refine_ls_R_factor_all 0.0453
_refine_ls_R_factor_gt 0.0325
_refine_ls_shift/su_max 0.001
_refine_ls_shift/su_mean 0.000
_refine_ls_structure_factor_coef Fsqd
_refine_ls_weighting_details 'calc w=1/[\s^2^(Fo^2^)+(0.0082P)^2^+0.0000P] where P=(Fo^2^+2Fc^2^)/3'
_refine_ls_weighting_scheme calc
_refine_ls_wR_factor_gt 0.0519
_refine_ls_wR_factor_ref 0.0537
_reflns_number_gt 4386
_reflns_number_total 5947
_reflns_threshold_expression >2sigma(I)
_cod_data_source_file c001133a.txt
_cod_data_source_block (tBu)2(H)P=O-B(C6F5)3
_cod_depositor_comments
;
The following automatic conversions were performed:

'_symmetry_cell_setting' value 'Monoclinic' changed to 'monoclinic'
according to /home/saulius/struct/CIF-dictionaries/cif_core.dic
dictionary named 'cif_core.dic' version 2.4.2 from 2011-04-26.

Automatic conversion script
Id: cif_fix_values 1891 2012-01-12 08:04:46Z andrius 
;
_cod_original_sg_symbol_H-M Pc
_cod_database_code 7025474

loop_
_symmetry_equiv_pos_as_xyz
'x, y, z'
'x, -y, z+1/2'

loop_
_atom_site_label
_atom_site_type_symbol
_atom_site_fract_x
_atom_site_fract_y
_atom_site_fract_z
_atom_site_U_iso_or_equiv
_atom_site_adp_type
_atom_site_occupancy
_atom_site_symmetry_multiplicity
_atom_site_calc_flag
_atom_site_refinement_flags
P1 P -0.68319(6) -0.15889(5) -0.52979(4) 0.01885(10) Uani 1 1 d .
F2 F -0.67343(14) -0.30432(11) -0.74431(10) 0.0306(3) Uani 1 1 d .
F3 F -0.57323(15) -0.51590(14) -0.78849(10) 0.0385(3) Uani 1 1 d .
F4 F -0.71249(15) -0.76288(12) -0.82402(10) 0.0395(3) Uani 1 1 d .
F5 F -0.95836(16) -0.79092(11) -0.81368(11) 0.0365(3) Uani 1 1 d .
F6 F -1.05374(14) -0.58703(10) -0.76582(10) 0.0285(3) Uani 1 1 d .
F8 F -0.82884(13) -0.49671(12) -0.56346(9) 0.0301(3) Uani 1 1 d .
F9 F -0.99078(15) -0.56866(12) -0.49871(10) 0.0370(3) Uani 1 1 d .
F10 F -1.26384(16) -0.43216(13) -0.56531(11) 0.0421(4) Uani 1 1 d .
F11 F -1.37936(15) -0.22827(13) -0.70780(11) 0.0397(3) Uani 1 1 d .
F12 F -1.22897(13) -0.16267(11) -0.78104(9) 0.0281(3) Uani 1 1 d .
F14 F -0.83637(13) -0.04718(11) -0.78952(9) 0.0259(3) Uani 1 1 d .
F15 F -1.02318(16) 0.05936(12) -0.98020(10) 0.0358(3) Uani 1 1 d .
F16 F -1.31513(18) -0.05329(12) -1.13835(10) 0.0434(4) Uani 1 1 d .
F17 F -1.42069(15) -0.27610(13) -1.09965(10) 0.0412(3) Uani 1 1 d .
F18 F -1.24324(13) -0.37768(11) -0.90705(9) 0.0306(3) Uani 1 1 d .
O1 O -0.77506(15) -0.21128(13) -0.64160(10) 0.0204(3) Uani 1 1 d .
C1 C -0.8622(2) -0.43274(18) -0.74577(15) 0.0182(4) Uani 1 1 d .
C2 C -0.7428(2) -0.42471(19) -0.75584(16) 0.0228(4) Uani 1 1 d .
C3 C -0.6897(2) -0.5328(2) -0.77992(17) 0.0258(5) Uani 1 1 d .
C4 C -0.7608(3) -0.6567(2) -0.79920(17) 0.0286(5) Uani 1 1 d .
C5 C -0.8840(2) -0.6703(2) -0.79437(16) 0.0251(5) Uani 1 1 d .
C6 C -0.9304(2) -0.56116(19) -0.76767(16) 0.0229(4) Uani 1 1 d .
C7 C -1.0216(2) -0.32886(18) -0.67954(15) 0.0197(4) Uani 1 1 d .
C8 C -0.9673(2) -0.4285(2) -0.60385(15) 0.0236(4) Uani 1 1 d .
C9 C -1.0467(3) -0.4664(2) -0.56706(16) 0.0252(4) Uani 1 1 d .
C10 C -1.1868(3) -0.3980(2) -0.60196(17) 0.0293(5) Uani 1 1 d .
C11 C -1.2433(3) -0.2967(2) -0.67324(18) 0.0252(5) Uani 1 1 d .
C12 C -1.1625(2) -0.26466(19) -0.71040(16) 0.0219(4) Uani 1 1 d .
C13 C -1.0328(2) -0.21680(19) -0.83655(15) 0.0191(4) Uani 1 1 d .
C14 C -0.9822(2) -0.10609(19) -0.86205(15) 0.0193(4) Uani 1 1 d .
C15 C -1.0760(3) -0.0508(2) -0.96143(17) 0.0258(5) Uani 1 1 d .
C16 C -1.2231(3) -0.1069(2) -1.04207(16) 0.0295(5) Uani 1 1 d .
C17 C -1.2770(2) -0.2178(2) -1.02164(16) 0.0274(5) Uani 1 1 d .
C18 C -1.1828(2) -0.26880(19) -0.92153(17) 0.0224(4) Uani 1 1 d .
C19 C -0.7231(2) 0.02186(19) -0.53035(16) 0.0236(4) Uani 1 1 d .
C20 C -0.6741(3) 0.0605(2) -0.42369(19) 0.0347(5) Uani 1 1 d .
H20A H -0.7108 0.1508 -0.4274 0.052 Uiso 1 1 calc R
H20B H -0.5575 0.0563 -0.3705 0.052 Uiso 1 1 calc R
H20C H -0.7236 -0.0014 -0.4069 0.052 Uiso 1 1 calc R
C21 C -0.9078(2) 0.0404(2) -0.61661(17) 0.0287(5) Uani 1 1 d .
H21A H -0.9363 0.1330 -0.6179 0.043 Uiso 1 1 calc R
H21B H -0.9645 -0.0173 -0.6028 0.043 Uiso 1 1 calc R
H21C H -0.9383 0.0172 -0.6831 0.043 Uiso 1 1 calc R
C22 C -0.6321(3) 0.1115(2) -0.55376(19) 0.0327(5) Uani 1 1 d .
H22A H -0.6717 0.2027 -0.5662 0.049 Uiso 1 1 calc R
H22B H -0.6505 0.0779 -0.6147 0.049 Uiso 1 1 calc R
H22C H -0.5172 0.1099 -0.4950 0.049 Uiso 1 1 calc R
C23 C -0.4723(2) -0.2160(2) -0.45125(16) 0.0249(4) Uani 1 1 d .
C24 C -0.3922(3) -0.1629(2) -0.4953(2) 0.0374(6) Uani 1 1 d .
H24A H -0.2876 -0.2052 -0.4593 0.056 Uiso 1 1 calc R
H24B H -0.3783 -0.0667 -0.4857 0.056 Uiso 1 1 calc R
H24C H -0.4606 -0.1836 -0.5686 0.056 Uiso 1 1 calc R
C25 C -0.4802(3) -0.3710(2) -0.45631(19) 0.0337(5) Uani 1 1 d .
H25A H -0.3719 -0.4070 -0.4175 0.051 Uiso 1 1 calc R
H25B H -0.5460 -0.3996 -0.5280 0.051 Uiso 1 1 calc R
H25C H -0.5277 -0.4033 -0.4267 0.051 Uiso 1 1 calc R
C26 C -0.3744(3) -0.1735(2) -0.33659(17) 0.0367(6) Uani 1 1 d .
H26A H -0.2688 -0.2155 -0.2945 0.055 Uiso 1 1 calc R
H26B H -0.4315 -0.2015 -0.3125 0.055 Uiso 1 1 calc R
H26C H -0.3618 -0.0770 -0.3310 0.055 Uiso 1 1 calc R
B1 B -0.9248(3) -0.2959(2) -0.72375(17) 0.0171(4) Uani 1 1 d .
H1 H -0.727(3) -0.2181(18) -0.4791(17) 0.025(5) Uiso 1 1 d .

loop_
_atom_site_aniso_label
_atom_site_aniso_U_11
_atom_site_aniso_U_22
_atom_site_aniso_U_33
_atom_site_aniso_U_23
_atom_site_aniso_U_13
_atom_site_aniso_U_12
P1 0.0182(2) 0.0210(3) 0.0176(2) -0.0025(2) 0.0115(2) -0.0026(2)
F2 0.0351(7) 0.0286(6) 0.0417(8) -0.0051(6) 0.0309(7) -0.0050(5)
F3 0.0401(8) 0.0472(8) 0.0436(8) -0.0051(7) 0.0339(7) 0.0041(6)
F4 0.0446(8) 0.0332(7) 0.0383(8) -0.0080(6) 0.0256(7) 0.0110(6)
F5 0.0440(8) 0.0170(6) 0.0426(8) -0.0070(6) 0.0251(7) -0.0026(5)
F6 0.0280(6) 0.0213(6) 0.0384(7) -0.0056(6) 0.0222(6) -0.0049(5)
F8 0.0232(6) 0.0367(7) 0.0260(6) 0.0092(5) 0.0138(6) 0.0068(5)
F9 0.0417(8) 0.0397(8) 0.0284(7) 0.0105(6) 0.0219(7) -0.0035(6)
F10 0.0469(8) 0.0528(9) 0.0465(9) 0.0027(7) 0.0392(8) -0.0064(7)
F11 0.0355(7) 0.0430(8) 0.0570(9) 0.0053(7) 0.0373(8) 0.0079(6)
F12 0.0293(6) 0.0248(6) 0.0366(7) 0.0078(5) 0.0241(6) 0.0077(5)
F14 0.0277(6) 0.0245(6) 0.0264(6) 0.0007(5) 0.0178(6) -0.0051(5)
F15 0.0552(8) 0.0271(6) 0.0368(8) 0.0090(5) 0.0348(8) 0.0042(6)
F16 0.0556(9) 0.0418(8) 0.0191(6) 0.0091(6) 0.0176(7) 0.0110(7)
F17 0.0301(7) 0.0447(8) 0.0220(7) -0.0066(6) 0.0044(6) -0.0001(6)
F18 0.0258(6) 0.0289(7) 0.0276(7) -0.0012(6) 0.0128(6) -0.0078(5)
O1 0.0183(6) 0.0240(7) 0.0168(6) -0.0047(6) 0.0104(6) -0.0044(5)
C1 0.0186(9) 0.0179(10) 0.0142(9) -0.0002(8) 0.0086(8) 0.0014(7)
C2 0.0245(10) 0.0220(11) 0.0209(10) -0.0012(8) 0.0140(9) 0.0009(8)
C3 0.0212(10) 0.0356(12) 0.0213(10) -0.0014(9) 0.0139(9) 0.0039(9)
C4 0.0331(11) 0.0255(11) 0.0218(10) 0.0000(9) 0.0151(10) 0.0128(9)
C5 0.0244(10) 0.0203(11) 0.0202(10) -0.0003(8) 0.0095(9) 0.0025(8)
C6 0.0205(10) 0.0244(11) 0.0202(10) 0.0009(8) 0.0113(9) 0.0005(8)
C7 0.0202(9) 0.0190(9) 0.0201(10) -0.0042(8) 0.0131(9) -0.0050(8)
C8 0.0203(10) 0.0279(11) 0.0202(10) -0.0010(9) 0.0119(9) -0.0013(8)
C9 0.0290(11) 0.0245(11) 0.0210(10) 0.0031(9) 0.0155(10) -0.0039(8)
C10 0.0314(11) 0.0362(12) 0.0300(12) -0.0064(10) 0.0241(11) -0.0097(10)
C11 0.0242(10) 0.0256(11) 0.0318(12) -0.0036(9) 0.0207(10) -0.0018(8)
C12 0.0240(10) 0.0202(10) 0.0241(10) -0.0030(9) 0.0166(9) -0.0025(8)
C13 0.0204(10) 0.0180(10) 0.0205(10) -0.0016(8) 0.0138(9) 0.0014(7)
C14 0.0200(9) 0.0189(10) 0.0197(10) -0.0026(8) 0.0131(9) -0.0003(8)
C15 0.0391(12) 0.0199(10) 0.0288(12) 0.0033(9) 0.0265(11) 0.0042(9)
C16 0.0367(12) 0.0310(12) 0.0157(10) 0.0024(9) 0.0144(10) 0.0133(9)
C17 0.0243(11) 0.0261(12) 0.0210(10) -0.0056(9) 0.0096(10) 0.0035(9)
C18 0.0244(10) 0.0188(10) 0.0221(10) -0.0015(8) 0.0140(9) 0.0021(8)
C19 0.0225(10) 0.0224(11) 0.0236(10) -0.0044(9) 0.0137(9) -0.0016(8)
C20 0.0368(12) 0.0353(13) 0.0285(11) -0.0100(10) 0.0194(11) -0.0002(10)
C21 0.0286(11) 0.0262(11) 0.0297(12) 0.0006(9) 0.0180(11) 0.0024(9)
C22 0.0352(12) 0.0254(11) 0.0386(13) 0.0005(10) 0.0241(12) -0.0049(9)
C23 0.0205(10) 0.0261(11) 0.0222(10) -0.0038(9) 0.0110(9) -0.0005(8)
C24 0.0225(11) 0.0478(14) 0.0435(14) -0.0006(12) 0.0219(11) -0.0001(10)
C25 0.0247(11) 0.0303(12) 0.0325(12) -0.0030(10) 0.0120(10) 0.0028(9)
C26 0.0266(12) 0.0396(13) 0.0247(12) -0.0067(10) 0.0077(11) -0.0008(10)
B1 0.0159(10) 0.0193(11) 0.0146(10) -0.0024(8) 0.0091(9) -0.0033(8)

loop_
_atom_type_symbol
_atom_type_description
_atom_type_scat_dispersion_real
_atom_type_scat_dispersion_imag
_atom_type_scat_source
C C 0.0033 0.0016 'International Tables Vol C Tables 4.2.6.8 and 6.1.1.4'
H H 0.0000 0.0000 'International Tables Vol C Tables 4.2.6.8 and 6.1.1.4'
B B 0.0013 0.0007 'International Tables Vol C Tables 4.2.6.8 and 6.1.1.4'
F F 0.0171 0.0103 'International Tables Vol C Tables 4.2.6.8 and 6.1.1.4'
O O 0.0106 0.0060 'International Tables Vol C Tables 4.2.6.8 and 6.1.1.4'
P P 0.1023 0.0942 'International Tables Vol C Tables 4.2.6.8 and 6.1.1.4'

loop_
_geom_angle_atom_site_label_1
_geom_angle_atom_site_label_2
_geom_angle_atom_site_label_3
_geom_angle
O1 P1 C23 107.50(9)
O1 P1 C19 110.90(9)
C23 P1 C19 118.74(9)
O1 P1 H1 114.1(9)
C23 P1 H1 100.5(9)
C19 P1 H1 104.9(8)
B1 O1 P1 139.55(13)
C2 C1 C6 112.74(16)
C2 C1 B1 120.87(16)
C6 C1 B1 126.01(17)
F2 C2 C1 119.69(17)
F2 C2 C3 115.69(18)
C1 C2 C3 124.61(19)
F3 C3 C4 119.72(18)
F3 C3 C2 120.74(19)
C4 C3 C2 119.50(19)
F4 C4 C3 120.5(2)
F4 C4 C5 120.7(2)
C3 C4 C5 118.78(19)
F5 C5 C6 119.45(19)
F5 C5 C4 120.68(19)
C6 C5 C4 119.86(19)
F6 C6 C5 114.43(17)
F6 C6 C1 121.12(16)
C5 C6 C1 124.44(19)
C12 C7 C8 112.33(18)
C12 C7 B1 125.86(17)
C8 C7 B1 121.81(17)
F8 C8 C9 115.55(17)
F8 C8 C7 119.42(18)
C9 C8 C7 125.02(18)
F9 C9 C8 121.06(19)
F9 C9 C10 119.83(19)
C8 C9 C10 119.10(18)
F10 C10 C11 121.49(19)
F10 C10 C9 119.80(19)
C11 C10 C9 118.7(2)
F11 C11 C10 119.56(19)
F11 C11 C12 120.20(19)
C10 C11 C12 120.24(19)
F12 C12 C11 115.46(17)
F12 C12 C7 120.05(17)
C11 C12 C7 124.49(18)
C18 C13 C14 113.41(17)
C18 C13 B1 119.66(17)
C14 C13 B1 126.52(17)
F14 C14 C15 115.86(17)
F14 C14 C13 120.99(17)
C15 C14 C13 123.15(18)
F15 C15 C16 119.08(19)
F15 C15 C14 120.35(19)
C16 C15 C14 120.57(19)
F16 C16 C15 120.9(2)
F16 C16 C17 120.54(19)
C15 C16 C17 118.57(19)
F17 C17 C18 120.46(19)
F17 C17 C16 119.96(19)
C18 C17 C16 119.58(19)
F18 C18 C17 116.44(17)
F18 C18 C13 118.89(17)
C17 C18 C13 124.67(18)
C22 C19 C21 109.58(18)
C22 C19 C20 110.21(18)
C21 C19 C20 109.36(18)
C22 C19 P1 112.36(14)
C21 C19 P1 106.01(13)
C20 C19 P1 109.21(15)
C19 C20 H20A 109.5
C19 C20 H20B 109.5
H20A C20 H20B 109.5
C19 C20 H20C 109.5
H20A C20 H20C 109.5
H20B C20 H20C 109.5
C19 C21 H21A 109.5
C19 C21 H21B 109.5
H21A C21 H21B 109.5
C19 C21 H21C 109.5
H21A C21 H21C 109.5
H21B C21 H21C 109.5
C19 C22 H22A 109.5
C19 C22 H22B 109.5
H22A C22 H22B 109.5
C19 C22 H22C 109.5
H22A C22 H22C 109.5
H22B C22 H22C 109.5
C24 C23 C26 111.01(18)
C24 C23 C25 110.12(17)
C26 C23 C25 108.13(18)
C24 C23 P1 111.19(15)
C26 C23 P1 110.50(15)
C25 C23 P1 105.70(13)
C23 C24 H24A 109.5
C23 C24 H24B 109.5
H24A C24 H24B 109.5
C23 C24 H24C 109.5
H24A C24 H24C 109.5
H24B C24 H24C 109.5
C23 C25 H25A 109.5
C23 C25 H25B 109.5
H25A C25 H25B 109.5
C23 C25 H25C 109.5
H25A C25 H25C 109.5
H25B C25 H25C 109.5
C23 C26 H26A 109.5
C23 C26 H26B 109.5
H26A C26 H26B 109.5
C23 C26 H26C 109.5
H26A C26 H26C 109.5
H26B C26 H26C 109.5
O1 B1 C7 107.83(15)
O1 B1 C13 109.15(15)
C7 B1 C13 115.23(15)
O1 B1 C1 107.95(14)
C7 B1 C1 113.46(16)
C13 B1 C1 102.93(15)

loop_
_geom_bond_atom_site_label_1
_geom_bond_atom_site_label_2
_geom_bond_distance
P1 O1 1.5340(14)
P1 C23 1.822(2)
P1 C19 1.836(2)
P1 H1 1.33(2)
F2 C2 1.349(2)
F3 C3 1.349(2)
F4 C4 1.346(2)
F5 C5 1.352(2)
F6 C6 1.360(2)
F8 C8 1.347(2)
F9 C9 1.342(2)
F10 C10 1.343(2)
F11 C11 1.351(2)
F12 C12 1.354(2)
F14 C14 1.345(2)
F15 C15 1.352(2)
F16 C16 1.340(2)
F17 C17 1.347(2)
F18 C18 1.353(2)
O1 B1 1.524(2)
C1 C2 1.388(3)
C1 C6 1.391(2)
C1 B1 1.651(3)
C2 C3 1.383(3)
C3 C4 1.366(3)
C4 C5 1.374(3)
C5 C6 1.374(3)
C7 C12 1.391(3)
C7 C8 1.399(3)
C7 B1 1.639(3)
C8 C9 1.378(3)
C9 C10 1.384(3)
C10 C11 1.363(3)
C11 C12 1.381(3)
C13 C18 1.387(3)
C13 C14 1.401(3)
C13 B1 1.640(3)
C14 C15 1.383(3)
C15 C16 1.368(3)
C16 C17 1.378(3)
C17 C18 1.376(3)
C19 C22 1.537(3)
C19 C21 1.533(3)
C19 C20 1.543(3)
C20 H20A 0.9600
C20 H20B 0.9600
C20 H20C 0.9600
C21 H21A 0.9600
C21 H21B 0.9600
C21 H21C 0.9600
C22 H22A 0.9600
C22 H22B 0.9600
C22 H22C 0.9600
C23 C24 1.531(3)
C23 C26 1.534(3)
C23 C25 1.534(3)
C24 H24A 0.9600
C24 H24B 0.9600
C24 H24C 0.9600
C25 H25A 0.9600
C25 H25B 0.9600
C25 H25C 0.9600
C26 H26A 0.9600
C26 H26B 0.9600
C26 H26C 0.9600

loop_
_geom_torsion_atom_site_label_1
_geom_torsion_atom_site_label_2
_geom_torsion_atom_site_label_3
_geom_torsion_atom_site_label_4
_geom_torsion
C23 P1 O1 B1 124.1(2)
C19 P1 O1 B1 -104.56(19)
C6 C1 C2 F2 175.37(17)
B1 C1 C2 F2 2.1(3)
C6 C1 C2 C3 -3.0(3)
B1 C1 C2 C3 -176.31(19)
F2 C2 C3 F3 1.4(3)
C1 C2 C3 F3 179.82(19)
F2 C2 C3 C4 -176.05(18)
C1 C2 C3 C4 2.4(3)
F3 C3 C4 F4 1.7(3)
C2 C3 C4 F4 179.19(19)
F3 C3 C4 C5 -177.3(2)
C2 C3 C4 C5 0.2(3)
F4 C4 C5 F5 0.5(3)
C3 C4 C5 F5 179.50(18)
F4 C4 C5 C6 179.22(18)
C3 C4 C5 C6 -1.8(3)
F5 C5 C6 F6 -1.4(3)
C4 C5 C6 F6 179.83(18)
F5 C5 C6 C1 179.74(17)
C4 C5 C6 C1 1.0(3)
C2 C1 C6 F6 -177.45(19)
B1 C1 C6 F6 -4.6(3)
C2 C1 C6 C5 1.3(3)
B1 C1 C6 C5 174.2(2)
C12 C7 C8 F8 -177.82(17)
B1 C7 C8 F8 2.1(3)
C12 C7 C8 C9 3.6(3)
B1 C7 C8 C9 -176.46(19)
F8 C8 C9 F9 -2.6(3)
C7 C8 C9 F9 176.05(18)
F8 C8 C9 C10 177.77(18)
C7 C8 C9 C10 -3.6(3)
F9 C9 C10 F10 1.6(3)
C8 C9 C10 F10 -178.74(18)
F9 C9 C10 C11 -178.48(19)
C8 C9 C10 C11 1.2(3)
F10 C10 C11 F11 0.3(3)
C9 C10 C11 F11 -179.66(18)
F10 C10 C11 C12 -179.32(18)
C9 C10 C11 C12 0.7(3)
F11 C11 C12 F12 0.3(3)
C10 C11 C12 F12 179.87(18)
F11 C11 C12 C7 179.86(18)
C10 C11 C12 C7 -0.5(3)
C8 C7 C12 F12 178.06(17)
B1 C7 C12 F12 -1.9(3)
C8 C7 C12 C11 -1.5(3)
B1 C7 C12 C11 178.58(19)
C18 C13 C14 F14 -177.26(17)
B1 C13 C14 F14 -4.7(3)
C18 C13 C14 C15 2.5(3)
B1 C13 C14 C15 175.12(19)
F14 C14 C15 F15 -2.8(3)
C13 C14 C15 F15 177.44(17)
F14 C14 C15 C16 177.01(18)
C13 C14 C15 C16 -2.8(3)
F15 C15 C16 F16 -0.7(3)
C14 C15 C16 F16 179.52(18)
F15 C15 C16 C17 -178.93(18)
C14 C15 C16 C17 1.3(3)
F16 C16 C17 F17 2.4(3)
C15 C16 C17 F17 -179.40(17)
F16 C16 C17 C18 -178.06(18)
C15 C16 C17 C18 0.2(3)
F17 C17 C18 F18 -0.5(3)
C16 C17 C18 F18 179.92(18)
F17 C17 C18 C13 179.29(18)
C16 C17 C18 C13 -0.3(3)
C14 C13 C18 F18 178.79(17)
B1 C13 C18 F18 5.6(3)
C14 C13 C18 C17 -1.0(3)
B1 C13 C18 C17 -174.16(18)
O1 P1 C19 C22 -74.41(17)
C23 P1 C19 C22 50.80(19)
O1 P1 C19 C21 45.27(17)
C23 P1 C19 C21 170.47(14)
O1 P1 C19 C20 162.98(14)
C23 P1 C19 C20 -71.81(18)
O1 P1 C23 C24 59.21(16)
C19 P1 C23 C24 -67.63(18)
O1 P1 C23 C26 -177.04(14)
C19 P1 C23 C26 56.12(19)
O1 P1 C23 C25 -60.28(16)
C19 P1 C23 C25 172.88(14)
P1 O1 B1 C7 6.3(3)
P1 O1 B1 C13 132.18(17)
P1 O1 B1 C1 -116.63(18)
C12 C7 B1 O1 102.3(2)
C8 C7 B1 O1 -77.6(2)
C12 C7 B1 C13 -19.9(3)
C8 C7 B1 C13 160.23(17)
C12 C7 B1 C1 -138.17(19)
C8 C7 B1 C1 41.9(2)
C18 C13 B1 O1 -174.40(16)
C14 C13 B1 O1 13.4(3)
C18 C13 B1 C7 -52.9(2)
C14 C13 B1 C7 134.89(19)
C18 C13 B1 C1 71.1(2)
C14 C13 B1 C1 -101.1(2)
C2 C1 B1 O1 -43.1(2)
C6 C1 B1 O1 144.54(18)
C2 C1 B1 C7 -162.53(18)
C6 C1 B1 C7 25.1(3)
C2 C1 B1 C13 72.3(2)
C6 C1 B1 C13 -100.1(2)
